data_7124623
loop_
_publ_author_name
'Camp, Cl\'ement'
'Grant, Lauren N.'
'Bergman, Robert G.'
'Arnold, John'

_publ_section_title
;
 Photo-activation of d(0) niobium imido azides: en route to nitrido
 complexes.
;
_journal_issue 32
_journal_name_full 'Chemical communications (Cambridge, England)'
_journal_page_first 5538
_journal_page_last 5541
_journal_paper_doi 10.1039/c6cc02081j
_journal_volume 52
_journal_year 2016
_chemical_formula_moiety 'C57 H54 B F15 N4 Nb, C4 H12 N, C6 H6'
_chemical_formula_sum 'C67 H72 B F15 N5 Nb'
_chemical_formula_weight 1336.01
_space_group_crystal_system triclinic
_space_group_IT_number 2
_space_group_name_Hall '-P 1'
_space_group_name_H-M_alt 'P -1'
_atom_sites_solution_hydrogens geom
_audit_creation_method SHELXL-2014/7
_audit_update_record
;
2016-03-08 deposited with the CCDC.
2016-03-23 downloaded from the CCDC.
;
_cell_angle_alpha 84.127(3)
_cell_angle_beta 82.987(3)
_cell_angle_gamma 73.602(3)
_cell_formula_units_Z 4
_cell_length_a 12.5396(9)
_cell_length_b 17.4757(11)
_cell_length_c 29.990(2)
_cell_measurement_reflns_used 9980
_cell_measurement_temperature 100(2)
_cell_measurement_theta_max 25.43
_cell_measurement_theta_min 2.29
_cell_volume 6241.6(7)
_computing_cell_refinement 'Bruker SAINT'
_computing_data_collection 'Bruker APEX2'
_computing_data_reduction 'Bruker SAINT'
_computing_molecular_graphics 'Bruker SHELXTL'
_computing_publication_material 'Bruker SHELXTL'
_computing_structure_refinement 'SHELXL-2014/7 (Sheldrick, 2014)'
_computing_structure_solution SIR-2014
_diffrn_ambient_temperature 100(2)
_diffrn_detector_area_resol_mean 8.366
_diffrn_measured_fraction_theta_full 0.984
_diffrn_measured_fraction_theta_max 0.968
_diffrn_measurement_device_type 'Bruker APEX-II CCD'
_diffrn_measurement_method 'phi and omega scans'
_diffrn_radiation_type MoK\a
_diffrn_radiation_wavelength 0.71073
_diffrn_reflns_av_R_equivalents 0.0807
_diffrn_reflns_av_unetI/netI 0.1330
_diffrn_reflns_Laue_measured_fraction_full 0.984
_diffrn_reflns_Laue_measured_fraction_max 0.968
_diffrn_reflns_limit_h_max 14
_diffrn_reflns_limit_h_min -15
_diffrn_reflns_limit_k_max 20
_diffrn_reflns_limit_k_min -20
_diffrn_reflns_limit_l_max 36
_diffrn_reflns_limit_l_min -34
_diffrn_reflns_number 58734
_diffrn_reflns_point_group_measured_fraction_full 0.984
_diffrn_reflns_point_group_measured_fraction_max 0.968
_diffrn_reflns_theta_full 25.000
_diffrn_reflns_theta_max 25.475
_diffrn_reflns_theta_min 1.354
_exptl_absorpt_coefficient_mu 0.283
_exptl_absorpt_correction_T_max 0.7452
_exptl_absorpt_correction_T_min 0.6271
_exptl_absorpt_correction_type multi-scan
_exptl_absorpt_process_details SADABS
_exptl_crystal_colour yellow
_exptl_crystal_density_diffrn 1.422
_exptl_crystal_description needle
_exptl_crystal_F_000 2760
_exptl_crystal_size_max 0.500
_exptl_crystal_size_mid 0.100
_exptl_crystal_size_min 0.100
_refine_diff_density_max 1.753
_refine_diff_density_min -0.808
_refine_diff_density_rms 0.112
_refine_ls_extinction_method none
_refine_ls_goodness_of_fit_ref 1.025
_refine_ls_hydrogen_treatment constr
_refine_ls_matrix_type full
_refine_ls_number_parameters 1666
_refine_ls_number_reflns 22438
_refine_ls_number_restraints 42
_refine_ls_restrained_S_all 1.026
_refine_ls_R_factor_all 0.1424
_refine_ls_R_factor_gt 0.0799
_refine_ls_shift/su_max 0.002
_refine_ls_shift/su_mean 0.000
_refine_ls_structure_factor_coef Fsqd
_refine_ls_weighting_details 'w=1/[\s^2^(Fo^2^)+(0.0857P)^2^+14.4699P] where P=(Fo^2^+2Fc^2^)/3'
_refine_ls_weighting_scheme calc
_refine_ls_wR_factor_gt 0.1818
_refine_ls_wR_factor_ref 0.2127
_reflns_Friedel_coverage 0.000
_reflns_number_gt 13166
_reflns_number_total 22438
_reflns_threshold_expression 'I > 2\s(I)'
_cod_data_source_file c6cc02081j2.cif
_cod_data_source_block shelx
_cod_database_code 7124623
_shelx_shelxl_version_number 2014/7
_shelx_space_group_comment
;
The symmetry employed for this shelxl refinement is uniquely defined
by the following loop, which should always be used as a source of
symmetry information in preference to the above space-group names.
They are only intended as comments.
;
_shelx_estimated_absorpt_t_min 0.871
_shelx_estimated_absorpt_t_max 0.972

loop_
_space_group_symop_operation_xyz
'x, y, z'
'-x, -y, -z'

loop_
_atom_site_label
_atom_site_type_symbol
_atom_site_fract_x
_atom_site_fract_y
_atom_site_fract_z
_atom_site_U_iso_or_equiv
_atom_site_adp_type
_atom_site_occupancy
_atom_site_site_symmetry_order
_atom_site_calc_flag
_atom_site_refinement_flags_posn
_atom_site_refinement_flags_adp
_atom_site_refinement_flags_occupancy
_atom_site_disorder_assembly
_atom_site_disorder_group
C1 C -0.0001(5) 0.8387(4) 0.5313(2) 0.0240(15) Uani 1 1 d . . . . .
C2 C -0.0184(6) 0.8604(4) 0.4815(2) 0.0374(19) Uani 1 1 d . . . . .
H2A H 0.0534 0.8589 0.4640 0.056 Uiso 1 1 calc R U . . .
H2B H -0.0691 0.9143 0.4781 0.056 Uiso 1 1 calc R U . . .
H2C H -0.0511 0.8220 0.4706 0.056 Uiso 1 1 calc R U . . .
C3 C 0.0343(5) 0.9068(4) 0.5484(2) 0.0253(15) Uani 1 1 d . . . . .
H3A H 0.0522 0.8930 0.5797 0.038 Uiso 1 1 calc R U . . .
H3B H -0.0273 0.9559 0.5470 0.038 Uiso 1 1 calc R U . . .
H3C H 0.1002 0.9153 0.5296 0.038 Uiso 1 1 calc R U . . .
C4 C -0.1082(6) 0.8314(4) 0.5582(3) 0.041(2) Uani 1 1 d . . . . .
H4A H -0.1362 0.7926 0.5451 0.062 Uiso 1 1 calc R U . . .
H4B H -0.1638 0.8837 0.5573 0.062 Uiso 1 1 calc R U . . .
H4C H -0.0942 0.8134 0.5895 0.062 Uiso 1 1 calc R U . . .
C5 C 0.0879(5) 0.7022(4) 0.5091(2) 0.0221(15) Uani 1 1 d . . . . .
C6 C 0.1563(5) 0.6893(4) 0.4693(2) 0.0292(16) Uani 1 1 d . . . . .
H6 H 0.2077 0.7202 0.4608 0.035 Uiso 1 1 calc R U . . .
C7 C 0.1512(6) 0.6310(5) 0.4413(2) 0.040(2) Uani 1 1 d . . . . .
H7 H 0.2007 0.6212 0.4146 0.048 Uiso 1 1 calc R U . . .
C8 C 0.0745(7) 0.5886(4) 0.4527(3) 0.044(2) Uani 1 1 d . . . . .
H8 H 0.0686 0.5507 0.4332 0.053 Uiso 1 1 calc R U . . .
C9 C 0.0054(6) 0.6004(4) 0.4924(3) 0.039(2) Uani 1 1 d . . . . .
H9 H -0.0464 0.5695 0.5003 0.047 Uiso 1 1 calc R U . . .
C10 C 0.0106(5) 0.6567(4) 0.5208(2) 0.0297(16) Uani 1 1 d . . . . .
H10 H -0.0374 0.6645 0.5480 0.036 Uiso 1 1 calc R U . . .
C11 C 0.4443(5) 0.7697(4) 0.5413(2) 0.0246(15) Uani 1 1 d . . . . .
C12 C 0.5398(5) 0.7524(4) 0.5661(2) 0.0301(16) Uani 1 1 d . . . . .
C13 C 0.6081(6) 0.8048(5) 0.5571(3) 0.0398(19) Uani 1 1 d . . . . .
H13 H 0.6717 0.7953 0.5732 0.048 Uiso 1 1 calc R U . . .
C14 C 0.5868(6) 0.8687(5) 0.5260(3) 0.0396(19) Uani 1 1 d . . . . .
H14 H 0.6345 0.9030 0.5212 0.048 Uiso 1 1 calc R U . . .
C15 C 0.4958(6) 0.8834(4) 0.5015(2) 0.0349(18) Uani 1 1 d . . . . .
H15 H 0.4824 0.9273 0.4795 0.042 Uiso 1 1 calc R U . . .
C16 C 0.4223(5) 0.8343(4) 0.5087(2) 0.0263(16) Uani 1 1 d . . . . .
C17 C 0.5751(6) 0.6810(5) 0.5984(2) 0.0359(18) Uani 1 1 d . . . . .
H17 H 0.5153 0.6525 0.6023 0.043 Uiso 1 1 calc R U . . .
C18 C 0.5908(6) 0.7021(5) 0.6447(2) 0.045(2) Uani 1 1 d . . . . .
H18A H 0.6488 0.7304 0.6419 0.068 Uiso 1 1 calc R U . . .
H18B H 0.6134 0.6530 0.6643 0.068 Uiso 1 1 calc R U . . .
H18C H 0.5204 0.7364 0.6579 0.068 Uiso 1 1 calc R U . . .
C19 C 0.6842(6) 0.6227(5) 0.5792(3) 0.048(2) Uani 1 1 d . . . . .
H19A H 0.6717 0.6039 0.5511 0.071 Uiso 1 1 calc R U . . .
H19B H 0.7070 0.5769 0.6010 0.071 Uiso 1 1 calc R U . . .
H19C H 0.7430 0.6503 0.5732 0.071 Uiso 1 1 calc R U . . .
C20 C 0.3288(5) 0.8502(4) 0.4795(2) 0.0285(16) Uani 1 1 d . . . . .
H20 H 0.2698 0.8269 0.4960 0.034 Uiso 1 1 calc R U . . .
C21 C 0.2751(6) 0.9392(4) 0.4685(3) 0.0384(18) Uani 1 1 d . . . . .
H21A H 0.2542 0.9667 0.4964 0.058 Uiso 1 1 calc R U . . .
H21B H 0.2082 0.9457 0.4530 0.058 Uiso 1 1 calc R U . . .
H21C H 0.3283 0.9622 0.4489 0.058 Uiso 1 1 calc R U . . .
C22 C 0.3684(6) 0.8088(5) 0.4350(2) 0.0377(18) Uani 1 1 d . . . . .
H22A H 0.4229 0.8330 0.4171 0.057 Uiso 1 1 calc R U . . .
H22B H 0.3042 0.8153 0.4179 0.057 Uiso 1 1 calc R U . . .
H22C H 0.4032 0.7517 0.4417 0.057 Uiso 1 1 calc R U . . .
C23 C 0.5104(6) 0.6280(4) 0.4981(2) 0.0314(17) Uani 1 1 d . . . . .
H23A H 0.5565 0.6634 0.4934 0.038 Uiso 1 1 calc R U . . .
H23B H 0.5320 0.5792 0.4837 0.038 Uiso 1 1 calc R U . . .
C24 C 0.4159(5) 0.6466(4) 0.5247(2) 0.0238(15) Uani 1 1 d . . . . .
C25 C 0.3453(5) 0.5896(4) 0.5297(2) 0.0211(14) Uani 1 1 d . . . . .
H25 H 0.3474 0.5643 0.5029 0.025 Uiso 1 1 calc R U . . .
C26 C 0.2792(5) 0.5667(4) 0.5642(2) 0.0224(15) Uani 1 1 d . . . . .
C27 C 0.2320(5) 0.4987(4) 0.5589(2) 0.0286(16) Uani 1 1 d . . . . .
H27A H 0.2479 0.4843 0.5276 0.043 Uiso 1 1 calc R U . . .
H27B H 0.1510 0.5149 0.5668 0.043 Uiso 1 1 calc R U . . .
H27C H 0.2661 0.4525 0.5788 0.043 Uiso 1 1 calc R U . . .
C28 C 0.2423(5) 0.5543(4) 0.6443(2) 0.0239(15) Uani 1 1 d . . . . .
C29 C 0.3422(6) 0.4970(4) 0.6572(2) 0.0319(17) Uani 1 1 d . . . . .
C30 C 0.3349(7) 0.4410(5) 0.6922(3) 0.044(2) Uani 1 1 d . . . . .
H30 H 0.4015 0.4037 0.7010 0.053 Uiso 1 1 calc R U . . .
C31 C 0.2350(8) 0.4371(5) 0.7147(3) 0.058(2) Uani 1 1 d . . . . .
H31 H 0.2310 0.3958 0.7375 0.069 Uiso 1 1 calc R U . . .
C32 C 0.1403(7) 0.4945(5) 0.7034(3) 0.049(2) Uani 1 1 d . . . . .
H32 H 0.0711 0.4938 0.7201 0.059 Uiso 1 1 calc R U . . .
C33 C 0.1413(6) 0.5539(4) 0.6687(2) 0.0345(18) Uani 1 1 d . . . . .
C34 C 0.0304(6) 0.6135(4) 0.6588(2) 0.0334(18) Uani 1 1 d . . . . .
H34 H 0.0465 0.6562 0.6363 0.040 Uiso 1 1 calc R U . . .
C35 C -0.0434(6) 0.5721(5) 0.6382(3) 0.044(2) Uani 1 1 d . . . . .
H35A H -0.0061 0.5518 0.6094 0.066 Uiso 1 1 calc R U . . .
H35B H -0.1154 0.6107 0.6332 0.066 Uiso 1 1 calc R U . . .
H35C H -0.0557 0.5275 0.6588 0.066 Uiso 1 1 calc R U . . .
C36 C -0.0314(6) 0.6527(5) 0.7004(3) 0.043(2) Uani 1 1 d . . . . .
H36A H -0.0486 0.6118 0.7228 0.065 Uiso 1 1 calc R U . . .
H36B H -0.1011 0.6915 0.6926 0.065 Uiso 1 1 calc R U . . .
H36C H 0.0151 0.6802 0.7129 0.065 Uiso 1 1 calc R U . . .
C37 C 0.4563(6) 0.4950(5) 0.6332(2) 0.0396(19) Uani 1 1 d . . . . .
H37 H 0.4481 0.5402 0.6094 0.047 Uiso 1 1 calc R U . . .
C38 C 0.5347(6) 0.5047(5) 0.6662(2) 0.0404(19) Uani 1 1 d . . . . .
H38A H 0.5032 0.5557 0.6800 0.061 Uiso 1 1 calc R U . . .
H38B H 0.6078 0.5038 0.6500 0.061 Uiso 1 1 calc R U . . .
H38C H 0.5434 0.4607 0.6897 0.061 Uiso 1 1 calc R U . . .
C39 C 0.5068(7) 0.4157(5) 0.6107(3) 0.060(3) Uani 1 1 d . . . . .
H39A H 0.5176 0.3711 0.6339 0.090 Uiso 1 1 calc R U . . .
H39B H 0.5790 0.4162 0.5941 0.090 Uiso 1 1 calc R U . . .
H39C H 0.4560 0.4094 0.5898 0.090 Uiso 1 1 calc R U . . .
C40 C 0.1854(5) 0.7816(4) 0.7097(2) 0.0227(15) Uani 1 1 d . . . . .
C41 C 0.2639(5) 0.7059(4) 0.7117(2) 0.0252(15) Uani 1 1 d . . . . .
C42 C 0.2705(6) 0.6531(4) 0.7491(2) 0.0317(17) Uani 1 1 d . . . . .
C43 C 0.2035(6) 0.6722(4) 0.7872(2) 0.0318(17) Uani 1 1 d . . . . .
C44 C 0.1280(5) 0.7476(4) 0.7880(2) 0.0292(17) Uani 1 1 d . . . . .
C45 C 0.1205(5) 0.7984(4) 0.7496(2) 0.0277(16) Uani 1 1 d . . . . .
C46 C 0.0622(5) 0.9125(4) 0.6643(2) 0.0237(15) Uani 1 1 d . . . . .
C47 C -0.0375(6) 0.8918(4) 0.6652(2) 0.0323(17) Uani 1 1 d . . . . .
C48 C -0.1404(6) 0.9468(5) 0.6661(3) 0.041(2) Uani 1 1 d . . . . .
C49 C -0.1503(7) 1.0261(5) 0.6642(3) 0.047(2) Uani 1 1 d . . . . .
C50 C -0.0551(8) 1.0503(4) 0.6635(2) 0.044(2) Uani 1 1 d . . . . .
C51 C 0.0472(6) 0.9941(4) 0.6642(2) 0.0301(16) Uani 1 1 d . . . . .
C52 C 0.2899(5) 0.8787(4) 0.6544(2) 0.0241(15) Uani 1 1 d . . . . .
C53 C 0.3030(6) 0.9257(4) 0.6154(2) 0.0321(17) Uani 1 1 d . . . . .
C54 C 0.3877(7) 0.9622(5) 0.6051(2) 0.040(2) Uani 1 1 d . . . . .
C55 C 0.4707(6) 0.9478(5) 0.6333(3) 0.043(2) Uani 1 1 d . . . . .
C56 C 0.4626(6) 0.9034(5) 0.6721(3) 0.043(2) Uani 1 1 d . . . . .
C57 C 0.3727(6) 0.8697(4) 0.6827(2) 0.0311(17) Uani 1 1 d . . . . .
C100 C 1.0282(5) 0.1685(4) 0.9397(2) 0.0255(16) Uani 1 1 d . . . . .
C101 C 1.1215(6) 0.1861(4) 0.9619(3) 0.0379(18) Uani 1 1 d . . . . .
H10A H 1.1339 0.2369 0.9487 0.057 Uiso 1 1 calc R U . . .
H10B H 1.1904 0.1429 0.9570 0.057 Uiso 1 1 calc R U . . .
H10C H 1.1001 0.1896 0.9943 0.057 Uiso 1 1 calc R U . . .
C102 C 1.0072(6) 0.0905(4) 0.9607(2) 0.0313(17) Uani 1 1 d . . . . .
H10D H 0.9881 0.0941 0.9932 0.047 Uiso 1 1 calc R U . . .
H10E H 1.0747 0.0465 0.9551 0.047 Uiso 1 1 calc R U . . .
H10F H 0.9453 0.0806 0.9473 0.047 Uiso 1 1 calc R U . . .
C104 C 1.0665(5) 0.1618(4) 0.8905(2) 0.0301(16) Uani 1 1 d . . . . .
H10G H 1.0074 0.1526 0.8750 0.045 Uiso 1 1 calc R U . . .
H10H H 1.1338 0.1169 0.8868 0.045 Uiso 1 1 calc R U . . .
H10I H 1.0834 0.2114 0.8777 0.045 Uiso 1 1 calc R U . . .
C105 C 0.9099(5) 0.2781(4) 0.9847(2) 0.0210(14) Uani 1 1 d . . . . .
C106 C 0.8832(5) 0.2462(4) 1.0272(2) 0.0290(16) Uani 1 1 d . . . . .
H106 H 0.8704 0.1948 1.0305 0.035 Uiso 1 1 calc R U . . .
C107 C 0.8747(6) 0.2879(5) 1.0653(2) 0.0355(18) Uani 1 1 d . . . . .
H107 H 0.8572 0.2644 1.0943 0.043 Uiso 1 1 calc R U . . .
C108 C 0.8916(6) 0.3634(4) 1.0610(3) 0.0368(18) Uani 1 1 d . . . . .
H108 H 0.8844 0.3924 1.0868 0.044 Uiso 1 1 calc R U . . .
C109 C 0.9187(6) 0.3955(5) 1.0191(3) 0.0392(19) Uani 1 1 d . . . . .
H109 H 0.9311 0.4471 1.0159 0.047 Uiso 1 1 calc R U . . .
C110 C 0.9285(6) 0.3532(4) 0.9807(2) 0.0307(16) Uani 1 1 d . . . . .
H110 H 0.9481 0.3762 0.9519 0.037 Uiso 1 1 calc R U . . .
C111 C 0.7658(5) 0.4195(3) 0.8426(2) 0.0234(15) Uani 1 1 d . . . . .
C112 C 0.8685(6) 0.4376(4) 0.8276(2) 0.0261(15) Uani 1 1 d . . . . .
C113 C 0.8777(6) 0.4799(4) 0.7864(2) 0.0327(17) Uani 1 1 d . . . . .
H113 H 0.9461 0.4923 0.7762 0.039 Uiso 1 1 calc R U . . .
C114 C 0.7913(6) 0.5043(4) 0.7598(2) 0.0351(18) Uani 1 1 d . . . . .
H114 H 0.7988 0.5353 0.7322 0.042 Uiso 1 1 calc R U . . .
C115 C 0.6920(6) 0.4835(4) 0.7733(2) 0.0335(17) Uani 1 1 d . . . . .
H115 H 0.6341 0.4973 0.7538 0.040 Uiso 1 1 calc R U . . .
C116 C 0.6770(6) 0.4428(4) 0.8150(2) 0.0266(16) Uani 1 1 d . . . . .
C117 C 0.9673(6) 0.4132(4) 0.8562(2) 0.0310(17) Uani 1 1 d . . . . .
H117 H 0.9547 0.3701 0.8792 0.037 Uiso 1 1 calc R U . . .
C118 C 1.0797(6) 0.3801(5) 0.8291(3) 0.0415(19) Uani 1 1 d . . . . .
H11A H 1.0739 0.3390 0.8103 0.062 Uiso 1 1 calc R U . . .
H11B H 1.1371 0.3566 0.8497 0.062 Uiso 1 1 calc R U . . .
H11C H 1.1001 0.4235 0.8098 0.062 Uiso 1 1 calc R U . . .
C119 C 0.9771(6) 0.4827(4) 0.8815(3) 0.0397(19) Uani 1 1 d . . . . .
H11D H 0.9940 0.5245 0.8597 0.060 Uiso 1 1 calc R U . . .
H11E H 1.0372 0.4632 0.9013 0.060 Uiso 1 1 calc R U . . .
H11F H 0.9064 0.5047 0.8995 0.060 Uiso 1 1 calc R U . . .
C120 C 0.5649(5) 0.4285(4) 0.8307(2) 0.0280(16) Uani 1 1 d . . . . .
H120 H 0.5738 0.3913 0.8585 0.034 Uiso 1 1 calc R U . . .
C121 C 0.4782(6) 0.5079(4) 0.8436(2) 0.0385(19) Uani 1 1 d . . . . .
H12A H 0.5077 0.5328 0.8654 0.058 Uiso 1 1 calc R U . . .
H12B H 0.4085 0.4967 0.8571 0.058 Uiso 1 1 calc R U . . .
H12C H 0.4638 0.5442 0.8166 0.058 Uiso 1 1 calc R U . . .
C122 C 0.5205(6) 0.3902(5) 0.7967(3) 0.042(2) Uani 1 1 d . . . . .
H12D H 0.5187 0.4224 0.7679 0.064 Uiso 1 1 calc R U . . .
H12E H 0.4447 0.3872 0.8076 0.064 Uiso 1 1 calc R U . . .
H12F H 0.5692 0.3362 0.7924 0.064 Uiso 1 1 calc R U . . .
C123 C 0.6884(6) 0.5182(4) 0.9128(2) 0.0288(16) Uani 1 1 d . . . . .
H23C H 0.7114 0.5402 0.8842 0.035 Uiso 1 1 calc R U . . .
H23D H 0.6566 0.5521 0.9366 0.035 Uiso 1 1 calc R U . . .
C124 C 0.7008(5) 0.4388(4) 0.9196(2) 0.0208(14) Uani 1 1 d . . . . .
C125 C 0.6672(5) 0.4062(4) 0.9647(2) 0.0206(14) Uani 1 1 d . . . . .
H125 H 0.6706 0.4383 0.9879 0.025 Uiso 1 1 calc R U . . .
C126 C 0.6327(5) 0.3414(4) 0.9807(2) 0.0237(15) Uani 1 1 d . . . . .
C127 C 0.5954(5) 0.3345(4) 1.0303(2) 0.0264(16) Uani 1 1 d . . . . .
H12G H 0.5974 0.3826 1.0440 0.040 Uiso 1 1 calc R U . . .
H12H H 0.6454 0.2874 1.0447 0.040 Uiso 1 1 calc R U . . .
H12I H 0.5190 0.3292 1.0344 0.040 Uiso 1 1 calc R U . . .
C128 C 0.5492(5) 0.2375(4) 0.9710(2) 0.0239(15) Uani 1 1 d . . . . .
C129 C 0.5737(5) 0.1622(4) 0.9947(2) 0.0298(16) Uani 1 1 d . . . . .
C130 C 0.4859(6) 0.1307(4) 1.0139(2) 0.0339(17) Uani 1 1 d . . . . .
H130 H 0.5021 0.0795 1.0297 0.041 Uiso 1 1 calc R U . . .
C131 C 0.3762(6) 0.1736(4) 1.0102(3) 0.0379(18) Uani 1 1 d . . . . .
H131 H 0.3168 0.1534 1.0244 0.045 Uiso 1 1 calc R U . . .
C132 C 0.3543(6) 0.2462(4) 0.9855(2) 0.0347(18) Uani 1 1 d . . . . .
H132 H 0.2787 0.2750 0.9826 0.042 Uiso 1 1 calc R U . . .
C133 C 0.4372(5) 0.2789(4) 0.9646(2) 0.0273(16) Uani 1 1 d . . . . .
C134 C 0.6915(5) 0.1095(4) 1.0015(2) 0.0253(15) Uani 1 1 d . . . . .
H134 H 0.7463 0.1347 0.9831 0.030 Uiso 1 1 calc R U . . .
C135 C 0.7138(6) 0.1033(4) 1.0505(2) 0.0374(18) Uani 1 1 d . . . . .
H13A H 0.7021 0.1570 1.0605 0.056 Uiso 1 1 calc R U . . .
H13B H 0.7911 0.0720 1.0538 0.056 Uiso 1 1 calc R U . . .
H13C H 0.6626 0.0769 1.0690 0.056 Uiso 1 1 calc R U . . .
C136 C 0.7090(6) 0.0260(4) 0.9857(2) 0.0335(17) Uani 1 1 d . . . . .
H13D H 0.6677 -0.0038 1.0073 0.050 Uiso 1 1 calc R U . . .
H13E H 0.7888 -0.0023 0.9838 0.050 Uiso 1 1 calc R U . . .
H13F H 0.6818 0.0306 0.9560 0.050 Uiso 1 1 calc R U . . .
C137 C 0.4057(6) 0.3566(4) 0.9359(2) 0.0274(16) Uani 1 1 d . . . . .
H137 H 0.4753 0.3632 0.9177 0.033 Uiso 1 1 calc R U . . .
C138 C 0.3595(6) 0.4286(4) 0.9633(2) 0.0374(18) Uani 1 1 d . . . . .
H13G H 0.2922 0.4232 0.9822 0.056 Uiso 1 1 calc R U . . .
H13H H 0.3406 0.4770 0.9430 0.056 Uiso 1 1 calc R U . . .
H13I H 0.4156 0.4323 0.9824 0.056 Uiso 1 1 calc R U . . .
C139 C 0.3229(6) 0.3545(4) 0.9028(2) 0.0383(18) Uani 1 1 d . . . . .
H13J H 0.3529 0.3073 0.8854 0.057 Uiso 1 1 calc R U . . .
H13K H 0.3111 0.4029 0.8823 0.057 Uiso 1 1 calc R U . . .
H13L H 0.2516 0.3521 0.9196 0.057 Uiso 1 1 calc R U . . .
C140 C 0.9087(5) 0.0830(4) 0.8262(2) 0.0262(16) Uani 1 1 d . . . . .
C141 C 0.9118(6) 0.0310(4) 0.8643(2) 0.0255(15) Uani 1 1 d . . . . .
C142 C 1.0018(6) -0.0360(4) 0.8725(2) 0.0310(17) Uani 1 1 d . . . . .
C143 C 1.0908(6) -0.0529(4) 0.8411(3) 0.0352(18) Uani 1 1 d . . . . .
C144 C 1.0921(6) -0.0061(4) 0.8021(3) 0.0352(18) Uani 1 1 d . . . . .
C145 C 1.0011(5) 0.0616(4) 0.7950(2) 0.0256(15) Uani 1 1 d . . . . .
C146 C 0.6892(5) 0.1313(4) 0.8250(2) 0.0248(15) Uani 1 1 d . . . . .
C147 C 0.5888(6) 0.1581(4) 0.8509(2) 0.0351(18) Uani 1 1 d . . . . .
C148 C 0.5011(6) 0.1237(4) 0.8540(3) 0.0397(19) Uani 1 1 d . . . . .
C149 C 0.5113(6) 0.0596(4) 0.8289(3) 0.0395(19) Uani 1 1 d . . . . .
C150 C 0.6051(7) 0.0338(4) 0.8001(3) 0.0391(19) Uani 1 1 d . . . . .
C151 C 0.6923(6) 0.0684(4) 0.7988(2) 0.0307(17) Uani 1 1 d . . . . .
C152 C 0.8157(5) 0.2245(4) 0.7792(2) 0.0253(15) Uani 1 1 d . . . . .
C153 C 0.9041(6) 0.2596(4) 0.7730(2) 0.0268(16) Uani 1 1 d . . . . .
C154 C 0.9280(6) 0.3067(4) 0.7356(2) 0.0275(16) Uani 1 1 d . . . . .
C155 C 0.8573(6) 0.3260(4) 0.7022(2) 0.0325(17) Uani 1 1 d . . . . .
C156 C 0.7702(6) 0.2932(4) 0.7058(2) 0.0312(17) Uani 1 1 d . . . . .
C157 C 0.7512(6) 0.2450(4) 0.7435(2) 0.0298(16) Uani 1 1 d . . . . .
C200 C 0.4050(7) 0.2202(5) 0.7453(3) 0.053(2) Uani 1 1 d . . . . .
H200 H 0.4317 0.2634 0.7515 0.064 Uiso 1 1 calc R U . . .
C201 C 0.3025(8) 0.2141(6) 0.7640(4) 0.076(3) Uani 1 1 d . . . . .
H201 H 0.2567 0.2534 0.7830 0.091 Uiso 1 1 calc R U . . .
C202 C 0.2655(9) 0.1491(7) 0.7548(4) 0.082(3) Uani 1 1 d . . . . .
H202 H 0.1945 0.1438 0.7675 0.099 Uiso 1 1 calc R U . . .
C203 C 0.3326(10) 0.0940(7) 0.7275(4) 0.080(3) Uani 1 1 d . . . . .
H203 H 0.3076 0.0504 0.7208 0.096 Uiso 1 1 calc R U . . .
C204 C 0.4339(8) 0.1002(5) 0.7100(3) 0.060(2) Uani 1 1 d . . . . .
H204 H 0.4813 0.0598 0.6921 0.071 Uiso 1 1 calc R U . . .
C205 C 0.4684(7) 0.1637(6) 0.7177(3) 0.054(2) Uani 1 1 d . . . . .
H205 H 0.5383 0.1691 0.7037 0.065 Uiso 1 1 calc R U . . .
C206 C 0.8554(7) 0.7004(6) 0.8273(3) 0.057(2) Uani 1 1 d . . . . .
H206 H 0.8696 0.6500 0.8151 0.069 Uiso 1 1 calc R U . . .
C207 C 0.8342(7) 0.7687(7) 0.7991(3) 0.070(3) Uani 1 1 d . . . . .
H207 H 0.8350 0.7661 0.7676 0.084 Uiso 1 1 calc R U . . .
C208 C 0.8111(7) 0.8432(6) 0.8182(5) 0.086(4) Uani 1 1 d . . . . .
H208 H 0.7956 0.8915 0.7995 0.103 Uiso 1 1 calc R U . . .
C209 C 0.8110(7) 0.8453(7) 0.8642(5) 0.079(4) Uani 1 1 d . . . . .
H209 H 0.7942 0.8951 0.8773 0.094 Uiso 1 1 calc R U . . .
C210 C 0.8351(7) 0.7756(7) 0.8909(4) 0.062(3) Uani 1 1 d . . . . .
H210 H 0.8371 0.7771 0.9223 0.074 Uiso 1 1 calc R U . . .
C211 C 0.8565(7) 0.7032(6) 0.8725(3) 0.058(2) Uani 1 1 d . . . . .
H211 H 0.8721 0.6550 0.8914 0.069 Uiso 1 1 calc R U . . .
C300 C 0.5667(7) 0.7134(6) 0.7935(3) 0.061(3) Uani 1 1 d . . . . .
H30A H 0.5874 0.6562 0.8030 0.091 Uiso 1 1 calc R U . . .
H30B H 0.6345 0.7309 0.7848 0.091 Uiso 1 1 calc R U . . .
H30C H 0.5223 0.7229 0.7678 0.091 Uiso 1 1 calc R U . . .
C301 C 0.4779(9) 0.8461(5) 0.8177(3) 0.065(3) Uani 1 1 d . . . . .
H30D H 0.4361 0.8585 0.7911 0.097 Uiso 1 1 calc R U . . .
H30E H 0.5491 0.8595 0.8104 0.097 Uiso 1 1 calc R U . . .
H30F H 0.4342 0.8774 0.8423 0.097 Uiso 1 1 calc R U . . .
C302 C 0.5609(7) 0.7417(6) 0.8731(3) 0.059(2) Uani 1 1 d . . . . .
H30G H 0.5137 0.7710 0.8978 0.089 Uiso 1 1 calc R U . . .
H30H H 0.6300 0.7583 0.8670 0.089 Uiso 1 1 calc R U . . .
H30I H 0.5790 0.6842 0.8816 0.089 Uiso 1 1 calc R U . . .
C303 C 0.3923(6) 0.7391(5) 0.8414(3) 0.057(2) Uani 1 1 d . . . . .
H30J H 0.3490 0.7679 0.8670 0.085 Uiso 1 1 calc R U . . .
H30K H 0.4065 0.6814 0.8488 0.085 Uiso 1 1 calc R U . . .
H30L H 0.3501 0.7545 0.8150 0.085 Uiso 1 1 calc R U . . .
C400 C 0.2085(12) 0.2792(8) 0.5636(4) 0.112(4) Uani 1 1 d . U . . .
H40A H 0.2561 0.2420 0.5422 0.168 Uiso 1 1 calc R U . . .
H40B H 0.2296 0.3295 0.5598 0.168 Uiso 1 1 calc R U . . .
H40C H 0.1302 0.2896 0.5578 0.168 Uiso 1 1 calc R U . . .
C401 C 0.3459(17) 0.2175(13) 0.6048(8) 0.100(8) Uani 0.597(15) 1 d . U P A 1
H40D H 0.3719 0.1904 0.5769 0.150 Uiso 0.597(15) 1 calc R U P A 1
H40E H 0.3723 0.1806 0.6305 0.150 Uiso 0.597(15) 1 calc R U P A 1
H40F H 0.3752 0.2641 0.6037 0.150 Uiso 0.597(15) 1 calc R U P A 1
C402 C 0.1753(18) 0.3095(11) 0.6395(6) 0.091(7) Uani 0.597(15) 1 d . U P A 1
H40G H 0.2110 0.3526 0.6305 0.136 Uiso 0.597(15) 1 calc R U P A 1
H40H H 0.1883 0.2898 0.6707 0.136 Uiso 0.597(15) 1 calc R U P A 1
H40I H 0.0948 0.3299 0.6371 0.136 Uiso 0.597(15) 1 calc R U P A 1
C403 C 0.1754(19) 0.1777(12) 0.6242(7) 0.094(7) Uani 0.597(15) 1 d . U P A 1
H40J H 0.0952 0.1945 0.6209 0.140 Uiso 0.597(15) 1 calc R U P A 1
H40K H 0.1873 0.1609 0.6558 0.140 Uiso 0.597(15) 1 calc R U P A 1
H40L H 0.2118 0.1328 0.6056 0.140 Uiso 0.597(15) 1 calc R U P A 1
C404 C 0.299(2) 0.2693(15) 0.6330(8) 0.063(8) Uani 0.403(15) 1 d . U P A 2
H40M H 0.2619 0.3219 0.6444 0.095 Uiso 0.403(15) 1 calc R U P A 2
H40N H 0.3645 0.2729 0.6122 0.095 Uiso 0.403(15) 1 calc R U P A 2
H40O H 0.3231 0.2306 0.6583 0.095 Uiso 0.403(15) 1 calc R U P A 2
C405 C 0.110(2) 0.266(2) 0.6246(10) 0.095(11) Uani 0.403(15) 1 d . U P A 2
H40P H 0.0995 0.2523 0.6571 0.143 Uiso 0.403(15) 1 calc R U P A 2
H40Q H 0.0701 0.2383 0.6087 0.143 Uiso 0.403(15) 1 calc R U P A 2
H40R H 0.0797 0.3242 0.6187 0.143 Uiso 0.403(15) 1 calc R U P A 2
C406 C 0.265(2) 0.1556(14) 0.6022(8) 0.067(8) Uani 0.403(15) 1 d . U P A 2
H40S H 0.2694 0.1244 0.6313 0.100 Uiso 0.403(15) 1 calc R U P A 2
H40T H 0.3400 0.1446 0.5857 0.100 Uiso 0.403(15) 1 calc R U P A 2
H40U H 0.2144 0.1406 0.5847 0.100 Uiso 0.403(15) 1 calc R U P A 2
B1 B 0.1824(6) 0.8409(4) 0.6628(2) 0.0204(16) Uani 1 1 d . . . . .
B2 B 0.8004(6) 0.1641(5) 0.8250(3) 0.0269(18) Uani 1 1 d . . . . .
N1 N 0.0920(4) 0.7629(3) 0.53763(16) 0.0195(12) Uani 1 1 d . . . . .
N2 N 0.3744(4) 0.7169(3) 0.54809(16) 0.0195(12) Uani 1 1 d . . . . .
N3 N 0.2478(4) 0.6056(3) 0.60445(17) 0.0229(12) Uani 1 1 d . . . . .
N4 N 0.1909(4) 0.7886(3) 0.62237(17) 0.0194(12) Uani 1 1 d . . . . .
N5 N 0.9215(4) 0.2348(3) 0.94523(17) 0.0246(13) Uani 1 1 d . . . . .
N6 N 0.6351(4) 0.2762(3) 0.95554(16) 0.0207(12) Uani 1 1 d . . . . .
N7 N 0.7466(4) 0.3844(3) 0.88677(16) 0.0212(12) Uani 1 1 d . . . . .
N8 N 0.7936(4) 0.2098(3) 0.86750(17) 0.0206(12) Uani 1 1 d . . . . .
N300 N 0.4996(5) 0.7595(4) 0.8316(2) 0.0422(16) Uani 1 1 d . . . . .
N400 N 0.2229(5) 0.2438(4) 0.6098(2) 0.0450(17) Uani 1 1 d . . . . .
F1 F 0.3407(3) 0.6842(2) 0.67676(12) 0.0367(10) Uani 1 1 d . . . . .
F2 F 0.3505(4) 0.5818(3) 0.74911(14) 0.0580(14) Uani 1 1 d . . . . .
F3 F 0.2099(4) 0.6222(3) 0.82493(13) 0.0503(12) Uani 1 1 d . . . . .
F4 F 0.0639(3) 0.7696(3) 0.82662(13) 0.0449(11) Uani 1 1 d . . . . .
F5 F 0.0440(3) 0.8699(2) 0.75406(13) 0.0399(10) Uani 1 1 d . . . . .
F6 F -0.0350(3) 0.8147(2) 0.66741(14) 0.0427(11) Uani 1 1 d . . . . .
F7 F -0.2331(3) 0.9200(3) 0.66765(17) 0.0632(14) Uani 1 1 d . . . . .
F8 F -0.2513(4) 1.0807(3) 0.66453(16) 0.0678(15) Uani 1 1 d . . . . .
F9 F -0.0625(4) 1.1299(3) 0.66193(15) 0.0610(14) Uani 1 1 d . . . . .
F10 F 0.1344(4) 1.0258(2) 0.66495(14) 0.0438(11) Uani 1 1 d . . . . .
F11 F 0.2255(3) 0.9434(2) 0.58545(12) 0.0347(10) Uani 1 1 d . . . . .
F12 F 0.3900(4) 1.0115(3) 0.56753(15) 0.0541(13) Uani 1 1 d . . . . .
F13 F 0.5558(4) 0.9814(3) 0.62269(16) 0.0737(17) Uani 1 1 d . . . . .
F14 F 0.5423(4) 0.8869(3) 0.70123(15) 0.0598(14) Uani 1 1 d . . . . .
F15 F 0.3719(3) 0.8269(3) 0.72260(13) 0.0419(11) Uani 1 1 d . . . . .
F100 F 0.8269(3) 0.0422(2) 0.89664(13) 0.0338(9) Uani 1 1 d . . . . .
F101 F 0.9991(4) -0.0832(2) 0.91057(14) 0.0440(11) Uani 1 1 d . . . . .
F102 F 1.1796(3) -0.1171(2) 0.84786(16) 0.0518(12) Uani 1 1 d . . . . .
F103 F 1.1780(3) -0.0230(2) 0.77009(15) 0.0450(11) Uani 1 1 d . . . . .
F104 F 1.0088(3) 0.1020(2) 0.75500(13) 0.0354(10) Uani 1 1 d . . . . .
F105 F 0.5670(3) 0.2249(3) 0.87358(14) 0.0451(11) Uani 1 1 d . . . . .
F106 F 0.4068(4) 0.1516(3) 0.87998(15) 0.0550(13) Uani 1 1 d . . . . .
F107 F 0.4258(4) 0.0259(3) 0.83061(18) 0.0613(14) Uani 1 1 d . . . . .
F108 F 0.6133(4) -0.0253(2) 0.77312(16) 0.0524(12) Uani 1 1 d . . . . .
F109 F 0.7808(3) 0.0413(2) 0.76878(13) 0.0393(10) Uani 1 1 d . . . . .
F110 F 0.9786(3) 0.2419(2) 0.80382(12) 0.0359(10) Uani 1 1 d . . . . .
F111 F 1.0181(3) 0.3350(3) 0.73137(13) 0.0412(10) Uani 1 1 d . . . . .
F112 F 0.8782(4) 0.3724(3) 0.66584(13) 0.0477(11) Uani 1 1 d . . . . .
F113 F 0.7017(4) 0.3088(3) 0.67255(14) 0.0491(12) Uani 1 1 d . . . . .
F114 F 0.6611(3) 0.2166(2) 0.74360(13) 0.0372(10) Uani 1 1 d . . . . .
Nb1 Nb 0.21631(4) 0.72280(3) 0.57955(2) 0.01752(15) Uani 1 1 d . . . . .
Nb2 Nb 0.78002(5) 0.26832(3) 0.91339(2) 0.01945(16) Uani 1 1 d . . . . .

loop_
_atom_site_aniso_label
_atom_site_aniso_U_11
_atom_site_aniso_U_22
_atom_site_aniso_U_33
_atom_site_aniso_U_23
_atom_site_aniso_U_13
_atom_site_aniso_U_12
C1 0.016(3) 0.011(3) 0.044(4) 0.002(3) -0.009(3) -0.001(3)
C2 0.044(5) 0.013(4) 0.059(5) 0.004(3) -0.029(4) -0.007(3)
C3 0.015(3) 0.018(3) 0.041(4) 0.003(3) -0.008(3) -0.002(3)
C4 0.019(4) 0.026(4) 0.081(6) -0.014(4) -0.006(4) -0.005(3)
C5 0.022(4) 0.017(3) 0.027(4) 0.002(3) -0.013(3) -0.002(3)
C6 0.017(4) 0.032(4) 0.036(4) 0.000(3) -0.013(3) 0.000(3)
C7 0.030(4) 0.054(5) 0.028(4) -0.015(4) -0.015(3) 0.009(4)
C8 0.041(5) 0.030(4) 0.066(6) -0.024(4) -0.030(4) 0.000(4)
C9 0.035(4) 0.020(4) 0.070(6) -0.008(4) -0.024(4) -0.011(3)
C10 0.022(4) 0.023(4) 0.048(4) 0.000(3) -0.014(3) -0.008(3)
C11 0.014(3) 0.025(4) 0.035(4) -0.010(3) 0.004(3) -0.005(3)
C12 0.019(4) 0.041(4) 0.034(4) -0.011(3) -0.001(3) -0.011(3)
C13 0.019(4) 0.063(6) 0.046(5) -0.008(4) -0.003(3) -0.023(4)
C14 0.026(4) 0.054(5) 0.049(5) -0.005(4) 0.003(4) -0.031(4)
C15 0.028(4) 0.042(5) 0.039(4) -0.003(3) 0.003(3) -0.019(4)
C16 0.022(4) 0.024(4) 0.033(4) -0.007(3) 0.002(3) -0.007(3)
C17 0.014(4) 0.048(5) 0.042(5) -0.001(4) -0.007(3) -0.002(3)
C18 0.030(4) 0.067(6) 0.039(5) -0.008(4) -0.012(4) -0.009(4)
C19 0.023(4) 0.071(6) 0.038(5) -0.007(4) -0.006(3) 0.006(4)
C20 0.023(4) 0.027(4) 0.037(4) 0.004(3) -0.002(3) -0.011(3)
C21 0.030(4) 0.032(4) 0.050(5) 0.008(4) -0.003(4) -0.007(3)
C22 0.030(4) 0.047(5) 0.033(4) 0.004(4) -0.009(3) -0.007(4)
C23 0.029(4) 0.025(4) 0.036(4) -0.005(3) 0.003(3) -0.002(3)
C24 0.023(4) 0.025(4) 0.021(4) -0.002(3) -0.007(3) -0.001(3)
C25 0.021(3) 0.021(4) 0.020(3) -0.006(3) -0.010(3) 0.000(3)
C26 0.023(4) 0.012(3) 0.030(4) 0.000(3) -0.018(3) 0.005(3)
C27 0.023(4) 0.026(4) 0.038(4) 0.003(3) -0.016(3) -0.005(3)
C28 0.026(4) 0.022(4) 0.025(4) 0.006(3) -0.009(3) -0.008(3)
C29 0.036(4) 0.032(4) 0.027(4) 0.003(3) -0.015(3) -0.007(3)
C30 0.040(5) 0.040(5) 0.044(5) 0.017(4) -0.010(4) -0.003(4)
C31 0.060(6) 0.053(6) 0.046(5) 0.022(4) -0.008(5) 0.000(5)
C32 0.040(5) 0.043(5) 0.059(6) 0.012(4) 0.002(4) -0.012(4)
C33 0.031(4) 0.042(5) 0.034(4) 0.012(3) -0.012(3) -0.016(4)
C34 0.027(4) 0.048(5) 0.029(4) 0.011(3) -0.004(3) -0.022(4)
C35 0.031(4) 0.062(6) 0.044(5) -0.004(4) -0.003(4) -0.021(4)
C36 0.037(5) 0.047(5) 0.052(5) 0.003(4) -0.011(4) -0.021(4)
C37 0.037(5) 0.048(5) 0.026(4) 0.004(3) -0.015(3) 0.004(4)
C38 0.037(5) 0.039(5) 0.043(5) 0.002(4) -0.018(4) -0.003(4)
C39 0.053(6) 0.062(6) 0.058(6) -0.026(5) -0.028(5) 0.011(5)
C40 0.021(4) 0.026(4) 0.028(4) -0.009(3) -0.005(3) -0.014(3)
C41 0.022(4) 0.039(4) 0.018(4) -0.009(3) -0.005(3) -0.011(3)
C42 0.031(4) 0.040(5) 0.023(4) -0.006(3) -0.008(3) -0.004(3)
C43 0.034(4) 0.041(5) 0.024(4) 0.003(3) -0.006(3) -0.016(4)
C44 0.017(4) 0.053(5) 0.022(4) -0.010(3) 0.002(3) -0.014(3)
C45 0.019(4) 0.036(4) 0.031(4) -0.012(3) -0.003(3) -0.009(3)
C46 0.021(4) 0.026(4) 0.026(4) -0.010(3) 0.007(3) -0.010(3)
C47 0.023(4) 0.035(4) 0.035(4) -0.003(3) 0.006(3) -0.006(3)
C48 0.019(4) 0.059(6) 0.042(5) -0.010(4) 0.002(3) -0.005(4)
C49 0.037(5) 0.050(6) 0.035(5) -0.003(4) 0.000(4) 0.019(4)
C50 0.066(6) 0.026(4) 0.034(5) -0.006(3) -0.004(4) 0.000(4)
C51 0.032(4) 0.026(4) 0.032(4) -0.007(3) -0.001(3) -0.006(3)
C52 0.022(4) 0.029(4) 0.030(4) -0.012(3) 0.001(3) -0.018(3)
C53 0.033(4) 0.039(4) 0.032(4) -0.013(3) -0.001(3) -0.020(4)
C54 0.053(5) 0.049(5) 0.031(4) -0.011(4) 0.008(4) -0.040(4)
C55 0.043(5) 0.063(6) 0.043(5) -0.015(4) 0.004(4) -0.048(4)
C56 0.030(4) 0.067(6) 0.044(5) -0.018(4) -0.005(4) -0.027(4)
C57 0.028(4) 0.041(4) 0.035(4) -0.008(3) 0.000(3) -0.025(3)
C100 0.015(3) 0.027(4) 0.038(4) -0.011(3) -0.015(3) -0.003(3)
C101 0.027(4) 0.035(4) 0.053(5) -0.008(4) -0.011(4) -0.004(3)
C102 0.026(4) 0.031(4) 0.034(4) -0.004(3) -0.009(3) 0.000(3)
C104 0.017(4) 0.034(4) 0.036(4) -0.011(3) -0.008(3) 0.004(3)
C105 0.007(3) 0.027(4) 0.031(4) -0.003(3) -0.008(3) -0.004(3)
C106 0.023(4) 0.024(4) 0.043(4) -0.005(3) -0.011(3) -0.007(3)
C107 0.029(4) 0.048(5) 0.028(4) -0.002(3) -0.010(3) -0.007(4)
C108 0.035(4) 0.040(5) 0.037(5) -0.013(4) -0.014(4) -0.005(4)
C109 0.039(5) 0.037(4) 0.049(5) -0.015(4) -0.015(4) -0.014(4)
C110 0.030(4) 0.035(4) 0.029(4) 0.000(3) -0.013(3) -0.007(3)
C111 0.030(4) 0.009(3) 0.029(4) -0.006(3) -0.008(3) 0.000(3)
C112 0.033(4) 0.023(4) 0.025(4) -0.001(3) -0.006(3) -0.010(3)
C113 0.031(4) 0.037(4) 0.031(4) 0.004(3) -0.004(3) -0.011(3)
C114 0.042(5) 0.032(4) 0.028(4) 0.000(3) -0.003(4) -0.006(4)
C115 0.034(4) 0.035(4) 0.031(4) -0.002(3) -0.011(3) -0.005(3)
C116 0.032(4) 0.017(3) 0.029(4) -0.006(3) -0.013(3) 0.001(3)
C117 0.032(4) 0.034(4) 0.029(4) -0.001(3) -0.009(3) -0.010(3)
C118 0.035(5) 0.045(5) 0.046(5) -0.001(4) -0.008(4) -0.012(4)
C119 0.034(4) 0.038(5) 0.051(5) -0.007(4) -0.008(4) -0.013(4)
C120 0.028(4) 0.022(4) 0.033(4) -0.002(3) -0.012(3) -0.002(3)
C121 0.031(4) 0.037(4) 0.045(5) -0.012(4) -0.007(4) -0.001(3)
C122 0.031(4) 0.053(5) 0.051(5) -0.012(4) -0.011(4) -0.018(4)
C123 0.033(4) 0.018(4) 0.035(4) -0.006(3) -0.006(3) -0.004(3)
C124 0.018(3) 0.018(3) 0.029(4) -0.005(3) -0.008(3) -0.004(3)
C125 0.015(3) 0.026(4) 0.024(4) -0.007(3) -0.007(3) -0.005(3)
C126 0.020(4) 0.024(4) 0.029(4) -0.005(3) -0.010(3) -0.006(3)
C127 0.028(4) 0.017(3) 0.037(4) -0.007(3) -0.011(3) -0.006(3)
C128 0.021(4) 0.025(4) 0.028(4) -0.008(3) -0.008(3) -0.007(3)
C129 0.020(4) 0.028(4) 0.043(4) -0.004(3) -0.006(3) -0.008(3)
C130 0.031(4) 0.026(4) 0.046(5) 0.003(3) -0.003(4) -0.011(3)
C131 0.025(4) 0.033(4) 0.058(5) -0.002(4) -0.001(4) -0.013(3)
C132 0.019(4) 0.038(5) 0.048(5) -0.009(4) -0.005(3) -0.006(3)
C133 0.021(4) 0.025(4) 0.036(4) -0.010(3) -0.004(3) -0.002(3)
C134 0.014(3) 0.020(4) 0.042(4) 0.001(3) -0.007(3) -0.004(3)
C135 0.032(4) 0.036(4) 0.046(5) -0.001(4) -0.009(4) -0.010(3)
C136 0.027(4) 0.026(4) 0.047(5) -0.004(3) -0.003(3) -0.005(3)
C137 0.025(4) 0.022(4) 0.035(4) -0.005(3) -0.012(3) -0.001(3)
C138 0.035(4) 0.027(4) 0.048(5) -0.006(3) -0.015(4) 0.000(3)
C139 0.035(4) 0.040(5) 0.043(5) -0.004(4) -0.018(4) -0.009(4)
C140 0.026(4) 0.029(4) 0.028(4) -0.002(3) -0.012(3) -0.011(3)
C141 0.029(4) 0.022(4) 0.029(4) -0.008(3) -0.010(3) -0.008(3)
C142 0.037(4) 0.025(4) 0.034(4) -0.004(3) -0.018(4) -0.006(3)
C143 0.033(4) 0.017(4) 0.052(5) -0.013(4) -0.016(4) 0.007(3)
C144 0.029(4) 0.035(4) 0.045(5) -0.016(4) -0.003(4) -0.010(4)
C145 0.020(4) 0.029(4) 0.026(4) -0.006(3) -0.004(3) -0.004(3)
C146 0.021(4) 0.026(4) 0.030(4) -0.002(3) -0.013(3) -0.005(3)
C147 0.038(5) 0.038(4) 0.033(4) -0.012(3) -0.010(4) -0.011(4)
C148 0.033(4) 0.032(4) 0.056(5) -0.017(4) 0.004(4) -0.010(4)
C149 0.028(4) 0.032(4) 0.064(5) -0.012(4) -0.006(4) -0.014(4)
C150 0.045(5) 0.020(4) 0.055(5) -0.012(4) -0.018(4) -0.004(3)
C151 0.023(4) 0.033(4) 0.039(4) -0.006(3) -0.007(3) -0.010(3)
C152 0.019(4) 0.028(4) 0.025(4) -0.011(3) -0.008(3) 0.006(3)
C153 0.028(4) 0.031(4) 0.022(4) -0.007(3) -0.006(3) -0.006(3)
C154 0.027(4) 0.028(4) 0.033(4) -0.006(3) -0.007(3) -0.012(3)
C155 0.041(5) 0.031(4) 0.025(4) -0.004(3) 0.002(3) -0.009(4)
C156 0.031(4) 0.031(4) 0.028(4) -0.006(3) -0.013(3) 0.002(3)
C157 0.025(4) 0.024(4) 0.044(5) -0.013(3) -0.008(3) -0.006(3)
C200 0.044(5) 0.043(5) 0.075(6) -0.007(5) -0.020(5) -0.008(4)
C201 0.048(6) 0.061(7) 0.098(8) -0.004(6) -0.006(6) 0.019(5)
C202 0.050(6) 0.063(7) 0.140(11) 0.009(7) -0.006(7) -0.032(6)
C203 0.074(8) 0.079(8) 0.101(9) -0.003(7) -0.015(7) -0.043(7)
C204 0.054(6) 0.054(6) 0.082(7) -0.015(5) -0.019(5) -0.025(5)
C205 0.033(5) 0.075(7) 0.057(6) -0.009(5) -0.013(4) -0.014(5)
C206 0.042(5) 0.055(6) 0.076(7) -0.016(5) -0.015(5) -0.007(4)
C207 0.036(5) 0.096(9) 0.069(7) 0.006(6) -0.011(5) -0.004(6)
C208 0.026(5) 0.047(7) 0.175(13) 0.016(8) -0.014(7) -0.001(5)
C209 0.027(5) 0.072(8) 0.141(11) -0.052(8) 0.006(7) -0.011(5)
C210 0.035(5) 0.073(7) 0.081(7) -0.030(6) -0.002(5) -0.013(5)
C211 0.042(5) 0.057(6) 0.074(7) 0.005(5) -0.018(5) -0.012(5)
C300 0.041(5) 0.084(7) 0.067(6) -0.033(5) -0.007(5) -0.022(5)
C301 0.102(8) 0.037(5) 0.062(6) 0.010(4) -0.025(6) -0.028(5)
C302 0.046(5) 0.079(7) 0.049(5) 0.003(5) -0.017(4) -0.008(5)
C303 0.034(5) 0.046(5) 0.098(7) -0.017(5) -0.009(5) -0.018(4)
C400 0.143(9) 0.106(8) 0.104(7) -0.005(6) -0.050(7) -0.046(7)
C401 0.083(10) 0.098(11) 0.119(11) -0.003(8) -0.013(8) -0.022(8)
C402 0.102(10) 0.081(9) 0.095(10) -0.040(7) 0.026(8) -0.038(8)
C403 0.099(11) 0.090(10) 0.110(11) -0.007(8) -0.018(8) -0.053(8)
C404 0.068(11) 0.063(11) 0.076(11) -0.016(8) -0.035(8) -0.031(8)
C405 0.078(13) 0.103(14) 0.097(13) -0.012(9) 0.000(9) -0.014(9)
C406 0.081(12) 0.053(10) 0.073(11) -0.015(8) -0.010(8) -0.024(8)
B1 0.017(4) 0.023(4) 0.028(4) -0.013(3) -0.001(3) -0.013(3)
B2 0.024(4) 0.033(5) 0.027(4) -0.010(3) -0.007(3) -0.007(4)
N1 0.017(3) 0.018(3) 0.025(3) -0.001(2) -0.006(2) -0.006(2)
N2 0.015(3) 0.022(3) 0.024(3) -0.001(2) -0.006(2) -0.008(2)
N3 0.023(3) 0.015(3) 0.033(3) -0.001(2) -0.011(2) -0.006(2)
N4 0.015(3) 0.015(3) 0.031(3) -0.005(2) -0.002(2) -0.009(2)
N5 0.021(3) 0.031(3) 0.022(3) -0.005(2) -0.007(2) -0.004(2)
N6 0.018(3) 0.020(3) 0.025(3) -0.001(2) -0.009(2) -0.002(2)
N7 0.025(3) 0.017(3) 0.021(3) -0.004(2) -0.004(2) -0.003(2)
N8 0.013(3) 0.019(3) 0.030(3) 0.000(2) -0.007(2) -0.002(2)
N300 0.046(4) 0.041(4) 0.044(4) -0.003(3) -0.010(3) -0.016(3)
N400 0.034(4) 0.035(4) 0.068(5) -0.001(3) -0.020(3) -0.008(3)
F1 0.027(2) 0.049(3) 0.029(2) -0.0072(19) -0.0066(18) 0.0009(19)
F2 0.062(3) 0.053(3) 0.039(3) 0.002(2) -0.015(2) 0.019(3)
F3 0.053(3) 0.058(3) 0.033(2) 0.007(2) -0.009(2) -0.006(2)
F4 0.036(3) 0.065(3) 0.030(2) -0.004(2) 0.002(2) -0.011(2)
F5 0.040(3) 0.037(2) 0.038(2) -0.0109(19) 0.009(2) -0.005(2)
F6 0.018(2) 0.043(3) 0.069(3) -0.004(2) -0.001(2) -0.0125(19)
F7 0.018(2) 0.084(4) 0.080(4) -0.007(3) 0.000(2) -0.003(2)
F8 0.047(3) 0.069(3) 0.061(3) -0.008(3) -0.006(2) 0.030(3)
F9 0.087(4) 0.028(3) 0.055(3) -0.011(2) -0.011(3) 0.009(2)
F10 0.056(3) 0.026(2) 0.053(3) -0.0125(19) -0.002(2) -0.015(2)
F11 0.039(2) 0.034(2) 0.037(2) 0.0009(18) -0.0058(19) -0.0212(19)
F12 0.067(3) 0.067(3) 0.048(3) -0.005(2) 0.003(2) -0.054(3)
F13 0.070(4) 0.122(5) 0.062(3) -0.018(3) 0.006(3) -0.081(4)
F14 0.045(3) 0.096(4) 0.058(3) -0.013(3) -0.016(2) -0.044(3)
F15 0.035(2) 0.065(3) 0.037(3) -0.005(2) -0.012(2) -0.029(2)
F100 0.033(2) 0.026(2) 0.039(2) -0.0025(18) -0.005(2) -0.0037(18)
F101 0.057(3) 0.030(2) 0.046(3) 0.002(2) -0.025(2) -0.006(2)
F102 0.034(3) 0.034(3) 0.083(3) -0.008(2) -0.027(2) 0.008(2)
F103 0.030(2) 0.035(2) 0.063(3) -0.018(2) 0.009(2) 0.0008(19)
F104 0.029(2) 0.037(2) 0.037(2) -0.0073(19) -0.0017(18) -0.0024(18)
F105 0.029(2) 0.054(3) 0.058(3) -0.030(2) -0.008(2) -0.010(2)
F106 0.033(3) 0.075(3) 0.065(3) -0.023(3) 0.004(2) -0.024(2)
F107 0.040(3) 0.046(3) 0.108(4) -0.014(3) -0.011(3) -0.025(2)
F108 0.049(3) 0.032(2) 0.085(3) -0.025(2) -0.020(2) -0.013(2)
F109 0.036(2) 0.039(2) 0.045(3) -0.019(2) -0.008(2) -0.007(2)
F110 0.034(2) 0.042(2) 0.036(2) 0.0020(18) -0.0166(19) -0.0132(19)
F111 0.038(3) 0.052(3) 0.041(3) -0.004(2) -0.006(2) -0.023(2)
F112 0.054(3) 0.056(3) 0.036(3) 0.007(2) -0.011(2) -0.021(2)
F113 0.051(3) 0.055(3) 0.044(3) 0.005(2) -0.029(2) -0.011(2)
F114 0.030(2) 0.035(2) 0.050(3) -0.0096(19) -0.0175(19) -0.0072(19)
Nb1 0.0135(3) 0.0173(3) 0.0242(3) -0.0025(2) -0.0056(2) -0.0061(2)
Nb2 0.0169(3) 0.0182(3) 0.0245(3) -0.0029(2) -0.0088(2) -0.0034(2)

loop_
_atom_type_symbol
_atom_type_description
_atom_type_scat_dispersion_real
_atom_type_scat_dispersion_imag
_atom_type_scat_source
C C 0.0033 0.0016 'International Tables Vol C Tables 4.2.6.8 and 6.1.1.4'
H H 0.0000 0.0000 'International Tables Vol C Tables 4.2.6.8 and 6.1.1.4'
B B 0.0013 0.0007 'International Tables Vol C Tables 4.2.6.8 and 6.1.1.4'
N N 0.0061 0.0033 'International Tables Vol C Tables 4.2.6.8 and 6.1.1.4'
F F 0.0171 0.0103 'International Tables Vol C Tables 4.2.6.8 and 6.1.1.4'
Nb Nb -2.0727 0.6215 'International Tables Vol C Tables 4.2.6.8 and 6.1.1.4'

loop_
_geom_angle_atom_site_label_1
_geom_angle_atom_site_label_2
_geom_angle_atom_site_label_3
_geom_angle
N1 C1 C4 110.7(5)
N1 C1 C3 108.2(5)
C4 C1 C3 108.6(5)
N1 C1 C2 111.6(5)
C4 C1 C2 110.2(6)
C3 C1 C2 107.3(5)
C1 C2 H2A 109.5
C1 C2 H2B 109.5
H2A C2 H2B 109.5
C1 C2 H2C 109.5
H2A C2 H2C 109.5
H2B C2 H2C 109.5
C1 C3 H3A 109.5
C1 C3 H3B 109.5
H3A C3 H3B 109.5
C1 C3 H3C 109.5
H3A C3 H3C 109.5
H3B C3 H3C 109.5
C1 C4 H4A 109.5
C1 C4 H4B 109.5
H4A C4 H4B 109.5
C1 C4 H4C 109.5
H4A C4 H4C 109.5
H4B C4 H4C 109.5
C6 C5 C10 118.7(6)
C6 C5 N1 121.1(6)
C10 C5 N1 120.2(6)
C5 C6 C7 121.1(7)
C5 C6 H6 119.5
C7 C6 H6 119.5
C8 C7 C6 119.4(7)
C8 C7 H7 120.3
C6 C7 H7 120.3
C7 C8 C9 120.5(6)
C7 C8 H8 119.8
C9 C8 H8 119.8
C8 C9 C10 120.8(7)
C8 C9 H9 119.6
C10 C9 H9 119.6
C9 C10 C5 119.5(7)
C9 C10 H10 120.3
C5 C10 H10 120.3
C16 C11 N2 119.7(6)
C16 C11 C12 121.3(6)
N2 C11 C12 118.9(6)
C13 C12 C11 116.6(7)
C13 C12 C17 118.4(6)
C11 C12 C17 124.9(6)
C14 C13 C12 122.7(7)
C14 C13 H13 118.6
C12 C13 H13 118.6
C13 C14 C15 120.0(6)
C13 C14 H14 120.0
C15 C14 H14 120.0
C14 C15 C16 121.0(7)
C14 C15 H15 119.5
C16 C15 H15 119.5
C11 C16 C15 118.3(6)
C11 C16 C20 122.9(6)
C15 C16 C20 118.7(6)
C12 C17 C18 113.5(6)
C12 C17 C19 110.5(6)
C18 C17 C19 109.2(6)
C12 C17 H17 107.8
C18 C17 H17 107.8
C19 C17 H17 107.8
C17 C18 H18A 109.5
C17 C18 H18B 109.5
H18A C18 H18B 109.5
C17 C18 H18C 109.5
H18A C18 H18C 109.5
H18B C18 H18C 109.5
C17 C19 H19A 109.5
C17 C19 H19B 109.5
H19A C19 H19B 109.5
C17 C19 H19C 109.5
H19A C19 H19C 109.5
H19B C19 H19C 109.5
C16 C20 C21 113.6(6)
C16 C20 C22 111.1(5)
C21 C20 C22 108.9(6)
C16 C20 H20 107.7
C21 C20 H20 107.7
C22 C20 H20 107.7
C20 C21 H21A 109.5
C20 C21 H21B 109.5
H21A C21 H21B 109.5
C20 C21 H21C 109.5
H21A C21 H21C 109.5
H21B C21 H21C 109.5
C20 C22 H22A 109.5
C20 C22 H22B 109.5
H22A C22 H22B 109.5
C20 C22 H22C 109.5
H22A C22 H22C 109.5
H22B C22 H22C 109.5
C24 C23 H23A 120.0
C24 C23 H23B 120.0
H23A C23 H23B 120.0
C23 C24 N2 125.6(6)
C23 C24 C25 117.4(6)
N2 C24 C25 117.0(5)
C26 C25 C24 133.3(6)
C26 C25 H25 113.4
C24 C25 H25 113.4
C25 C26 N3 123.3(6)
C25 C26 C27 118.6(6)
N3 C26 C27 118.0(6)
C25 C26 Nb1 83.9(4)
N3 C26 Nb1 48.6(3)
C27 C26 Nb1 141.5(4)
C26 C27 H27A 109.5
C26 C27 H27B 109.5
H27A C27 H27B 109.5
C26 C27 H27C 109.5
H27A C27 H27C 109.5
H27B C27 H27C 109.5
C33 C28 N3 121.4(6)
C33 C28 C29 119.1(6)
N3 C28 C29 119.2(6)
C30 C29 C28 119.2(7)
C30 C29 C37 118.4(6)
C28 C29 C37 122.4(6)
C31 C30 C29 122.1(7)
C31 C30 H30 119.0
C29 C30 H30 119.0
C30 C31 C32 118.2(8)
C30 C31 H31 120.9
C32 C31 H31 120.9
C31 C32 C33 123.0(8)
C31 C32 H32 118.5
C33 C32 H32 118.5
C28 C33 C32 118.3(7)
C28 C33 C34 123.5(6)
C32 C33 C34 118.2(6)
C36 C34 C33 111.9(6)
C36 C34 C35 109.8(6)
C33 C34 C35 110.5(6)
C36 C34 H34 108.2
C33 C34 H34 108.2
C35 C34 H34 108.2
C34 C35 H35A 109.5
C34 C35 H35B 109.5
H35A C35 H35B 109.5
C34 C35 H35C 109.5
H35A C35 H35C 109.5
H35B C35 H35C 109.5
C34 C36 H36A 109.5
C34 C36 H36B 109.5
H36A C36 H36B 109.5
C34 C36 H36C 109.5
H36A C36 H36C 109.5
H36B C36 H36C 109.5
C29 C37 C38 110.7(6)
C29 C37 C39 110.2(7)
C38 C37 C39 109.6(6)
C29 C37 H37 108.8
C38 C37 H37 108.8
C39 C37 H37 108.8
C37 C38 H38A 109.5
C37 C38 H38B 109.5
H38A C38 H38B 109.5
C37 C38 H38C 109.5
H38A C38 H38C 109.5
H38B C38 H38C 109.5
C37 C39 H39A 109.5
C37 C39 H39B 109.5
H39A C39 H39B 109.5
C37 C39 H39C 109.5
H39A C39 H39C 109.5
H39B C39 H39C 109.5
C45 C40 C41 113.1(6)
C45 C40 B1 127.0(6)
C41 C40 B1 119.8(5)
F1 C41 C42 116.7(6)
F1 C41 C40 120.0(6)
C42 C41 C40 123.2(6)
C43 C42 F2 118.5(6)
C43 C42 C41 121.3(7)
F2 C42 C41 120.1(6)
C42 C43 F3 122.6(7)
C42 C43 C44 118.2(6)
F3 C43 C44 119.1(6)
F4 C44 C45 121.5(6)
F4 C44 C43 119.1(6)
C45 C44 C43 119.4(6)
F5 C45 C40 120.8(6)
F5 C45 C44 114.4(6)
C40 C45 C44 124.8(6)
C51 C46 C47 113.2(6)
C51 C46 B1 127.4(6)
C47 C46 B1 119.4(6)
F6 C47 C48 117.4(7)
F6 C47 C46 119.2(6)
C48 C47 C46 123.4(7)
C49 C48 F7 120.3(7)
C49 C48 C47 121.1(7)
F7 C48 C47 118.6(7)
C48 C49 F8 121.5(8)
C48 C49 C50 118.3(7)
F8 C49 C50 120.2(8)
F9 C50 C49 119.6(7)
F9 C50 C51 120.6(8)
C49 C50 C51 119.8(7)
F10 C51 C50 114.0(6)
F10 C51 C46 121.9(6)
C50 C51 C46 124.1(7)
C53 C52 C57 113.4(6)
C53 C52 B1 119.2(6)
C57 C52 B1 127.5(6)
F11 C53 C54 115.1(6)
F11 C53 C52 120.3(6)
C54 C53 C52 124.5(7)
F12 C54 C55 120.0(6)
F12 C54 C53 120.5(7)
C55 C54 C53 119.4(7)
C56 C55 F13 121.2(7)
C56 C55 C54 119.1(6)
F13 C55 C54 119.6(7)
C55 C56 F14 121.6(7)
C55 C56 C57 120.2(7)
F14 C56 C57 118.1(7)
F15 C57 C52 121.4(6)
F15 C57 C56 115.4(6)
C52 C57 C56 123.2(7)
C104 C100 N5 109.3(5)
C104 C100 C102 110.2(5)
N5 C100 C102 109.2(5)
C104 C100 C101 107.2(5)
N5 C100 C101 111.2(5)
C102 C100 C101 109.7(5)
C100 C101 H10A 109.5
C100 C101 H10B 109.5
H10A C101 H10B 109.5
C100 C101 H10C 109.5
H10A C101 H10C 109.5
H10B C101 H10C 109.5
C100 C102 H10D 109.5
C100 C102 H10E 109.5
H10D C102 H10E 109.5
C100 C102 H10F 109.5
H10D C102 H10F 109.5
H10E C102 H10F 109.5
C100 C104 H10G 109.5
C100 C104 H10H 109.5
H10G C104 H10H 109.5
C100 C104 H10I 109.5
H10G C104 H10I 109.5
H10H C104 H10I 109.5
C106 C105 C110 118.1(6)
C106 C105 N5 121.9(6)
C110 C105 N5 120.0(6)
C105 C106 C107 121.4(6)
C105 C106 H106 119.3
C107 C106 H106 119.3
C108 C107 C106 120.1(7)
C108 C107 H107 119.9
C106 C107 H107 119.9
C109 C108 C107 119.1(7)
C109 C108 H108 120.5
C107 C108 H108 120.5
C108 C109 C110 120.8(7)
C108 C109 H109 119.6
C110 C109 H109 119.6
C105 C110 C109 120.4(7)
C105 C110 H110 119.8
C109 C110 H110 119.8
C116 C111 C112 120.0(6)
C116 C111 N7 118.5(6)
C112 C111 N7 121.3(5)
C113 C112 C111 118.6(6)
C113 C112 C117 119.6(6)
C111 C112 C117 121.8(6)
C114 C113 C112 121.9(7)
C114 C113 H113 119.0
C112 C113 H113 119.0
C113 C114 C115 119.7(7)
C113 C114 H114 120.1
C115 C114 H114 120.1
C114 C115 C116 120.7(6)
C114 C115 H115 119.6
C116 C115 H115 119.6
C115 C116 C111 118.9(6)
C115 C116 C120 119.5(6)
C111 C116 C120 121.5(6)
C112 C117 C118 113.5(6)
C112 C117 C119 112.4(6)
C118 C117 C119 107.6(6)
C112 C117 H117 107.7
C118 C117 H117 107.7
C119 C117 H117 107.7
C117 C118 H11A 109.5
C117 C118 H11B 109.5
H11A C118 H11B 109.5
C117 C118 H11C 109.5
H11A C118 H11C 109.5
H11B C118 H11C 109.5
C117 C119 H11D 109.5
C117 C119 H11E 109.5
H11D C119 H11E 109.5
C117 C119 H11F 109.5
H11D C119 H11F 109.5
H11E C119 H11F 109.5
C116 C120 C122 113.5(6)
C116 C120 C121 110.5(6)
C122 C120 C121 109.7(6)
C116 C120 H120 107.6
C122 C120 H120 107.6
C121 C120 H120 107.6
C120 C121 H12A 109.5
C120 C121 H12B 109.5
H12A C121 H12B 109.5
C120 C121 H12C 109.5
H12A C121 H12C 109.5
H12B C121 H12C 109.5
C120 C122 H12D 109.5
C120 C122 H12E 109.5
H12D C122 H12E 109.5
C120 C122 H12F 109.5
H12D C122 H12F 109.5
H12E C122 H12F 109.5
C124 C123 H23C 120.0
C124 C123 H23D 120.0
H23C C123 H23D 120.0
C123 C124 N7 124.0(6)
C123 C124 C125 118.8(6)
N7 C124 C125 117.2(5)
C126 C125 C124 135.0(6)
C126 C125 H125 112.5
C124 C125 H125 112.5
C125 C126 N6 125.6(6)
C125 C126 C127 117.4(5)
N6 C126 C127 116.9(5)
C126 C127 H12G 109.5
C126 C127 H12H 109.5
H12G C127 H12H 109.5
C126 C127 H12I 109.5
H12G C127 H12I 109.5
H12H C127 H12I 109.5
C129 C128 C133 119.9(6)
C129 C128 N6 121.2(5)
C133 C128 N6 118.8(6)
C128 C129 C130 119.3(6)
C128 C129 C134 124.8(6)
C130 C129 C134 115.9(6)
C131 C130 C129 120.6(7)
C131 C130 H130 119.7
C129 C130 H130 119.7
C132 C131 C130 118.9(7)
C132 C131 H131 120.5
C130 C131 H131 120.5
C131 C132 C133 123.0(7)
C131 C132 H132 118.5
C133 C132 H132 118.5
C132 C133 C128 118.0(6)
C132 C133 C137 119.4(6)
C128 C133 C137 122.6(6)
C135 C134 C136 109.9(6)
C135 C134 C129 110.8(6)
C136 C134 C129 111.1(5)
C135 C134 H134 108.3
C136 C134 H134 108.3
C129 C134 H134 108.3
C134 C135 H13A 109.5
C134 C135 H13B 109.5
H13A C135 H13B 109.5
C134 C135 H13C 109.5
H13A C135 H13C 109.5
H13B C135 H13C 109.5
C134 C136 H13D 109.5
C134 C136 H13E 109.5
H13D C136 H13E 109.5
C134 C136 H13F 109.5
H13D C136 H13F 109.5
H13E C136 H13F 109.5
C138 C137 C133 113.1(6)
C138 C137 C139 109.8(6)
C133 C137 C139 111.4(6)
C138 C137 H137 107.4
C133 C137 H137 107.4
C139 C137 H137 107.4
C137 C138 H13G 109.5
C137 C138 H13H 109.5
H13G C138 H13H 109.5
C137 C138 H13I 109.5
H13G C138 H13I 109.5
H13H C138 H13I 109.5
C137 C139 H13J 109.5
C137 C139 H13K 109.5
H13J C139 H13K 109.5
C137 C139 H13L 109.5
H13J C139 H13L 109.5
H13K C139 H13L 109.5
C141 C140 C145 114.1(6)
C141 C140 B2 116.8(6)
C145 C140 B2 128.9(6)
F100 C141 C140 121.1(6)
F100 C141 C142 114.9(6)
C140 C141 C142 124.0(7)
F101 C142 C143 120.5(6)
F101 C142 C141 120.4(6)
C143 C142 C141 119.1(7)
C142 C143 F102 120.7(7)
C142 C143 C144 120.3(6)
F102 C143 C144 119.0(7)
F103 C144 C143 121.3(7)
F103 C144 C145 119.2(7)
C143 C144 C145 119.5(7)
F104 C145 C140 122.2(6)
F104 C145 C144 114.7(6)
C140 C145 C144 123.0(6)
C147 C146 C151 113.7(6)
C147 C146 B2 125.7(6)
C151 C146 B2 120.6(6)
F105 C147 C146 120.9(6)
F105 C147 C148 114.6(6)
C146 C147 C148 124.4(6)
F106 C148 C149 119.3(6)
F106 C148 C147 121.6(6)
C149 C148 C147 119.1(7)
F107 C149 C150 120.1(6)
F107 C149 C148 120.2(7)
C150 C149 C148 119.5(7)
F108 C150 C149 120.3(7)
F108 C150 C151 120.0(7)
C149 C150 C151 119.6(6)
F109 C151 C150 116.2(6)
F109 C151 C146 120.2(6)
C150 C151 C146 123.4(6)
C157 C152 C153 111.6(6)
C157 C152 B2 127.9(6)
C153 C152 B2 120.4(5)
F110 C153 C154 115.7(6)
F110 C153 C152 118.9(6)
C154 C153 C152 125.2(6)
F111 C154 C155 119.4(6)
F111 C154 C153 121.4(6)
C155 C154 C153 119.2(6)
F112 C155 C156 121.2(6)
F112 C155 C154 120.2(7)
C156 C155 C154 118.5(7)
F113 C156 C155 119.7(6)
F113 C156 C157 120.3(6)
C155 C156 C157 119.9(6)
F114 C157 C152 120.1(6)
F114 C157 C156 114.6(6)
C152 C157 C156 125.4(6)
C205 C200 C201 119.3(9)
C205 C200 H200 120.4
C201 C200 H200 120.4
C200 C201 C202 119.2(10)
C200 C201 H201 120.4
C202 C201 H201 120.4
C203 C202 C201 119.1(10)
C203 C202 H202 120.5
C201 C202 H202 120.5
C204 C203 C202 121.0(10)
C204 C203 H203 119.5
C202 C203 H203 119.5
C203 C204 C205 120.1(10)
C203 C204 H204 120.0
C205 C204 H204 120.0
C204 C205 C200 121.3(9)
C204 C205 H205 119.4
C200 C205 H205 119.4
C211 C206 C207 121.4(9)
C211 C206 H206 119.3
C207 C206 H206 119.3
C206 C207 C208 118.3(10)
C206 C207 H207 120.8
C208 C207 H207 120.8
C209 C208 C207 119.7(10)
C209 C208 H208 120.1
C207 C208 H208 120.1
C210 C209 C208 119.9(10)
C210 C209 H209 120.1
C208 C209 H209 120.1
C209 C210 C211 120.6(10)
C209 C210 H210 119.7
C211 C210 H210 119.7
C206 C211 C210 120.1(9)
C206 C211 H211 120.0
C210 C211 H211 120.0
N300 C300 H30A 109.5
N300 C300 H30B 109.5
H30A C300 H30B 109.5
N300 C300 H30C 109.5
H30A C300 H30C 109.5
H30B C300 H30C 109.5
N300 C301 H30D 109.5
N300 C301 H30E 109.5
H30D C301 H30E 109.5
N300 C301 H30F 109.5
H30D C301 H30F 109.5
H30E C301 H30F 109.5
N300 C302 H30G 109.5
N300 C302 H30H 109.5
H30G C302 H30H 109.5
N300 C302 H30I 109.5
H30G C302 H30I 109.5
H30H C302 H30I 109.5
N300 C303 H30J 109.5
N300 C303 H30K 109.5
H30J C303 H30K 109.5
N300 C303 H30L 109.5
H30J C303 H30L 109.5
H30K C303 H30L 109.5
N400 C400 H40A 109.5
N400 C400 H40B 109.5
H40A C400 H40B 109.5
N400 C400 H40C 109.5
H40A C400 H40C 109.5
H40B C400 H40C 109.5
N400 C401 H40D 109.5
N400 C401 H40E 109.5
H40D C401 H40E 109.5
N400 C401 H40F 109.5
H40D C401 H40F 109.5
H40E C401 H40F 109.5
N400 C402 H40G 109.5
N400 C402 H40H 109.5
H40G C402 H40H 109.5
N400 C402 H40I 109.5
H40G C402 H40I 109.5
H40H C402 H40I 109.5
N400 C403 H40J 109.5
N400 C403 H40K 109.5
H40J C403 H40K 109.5
N400 C403 H40L 109.5
H40J C403 H40L 109.5
H40K C403 H40L 109.5
N400 C404 H40M 109.5
N400 C404 H40N 109.5
H40M C404 H40N 109.5
N400 C404 H40O 109.5
H40M C404 H40O 109.5
H40N C404 H40O 109.5
N400 C405 H40P 109.5
N400 C405 H40Q 109.5
H40P C405 H40Q 109.5
N400 C405 H40R 109.5
H40P C405 H40R 109.5
H40Q C405 H40R 109.5
N400 C406 H40S 109.5
N400 C406 H40T 109.5
H40S C406 H40T 109.5
N400 C406 H40U 109.5
H40S C406 H40U 109.5
H40T C406 H40U 109.5
N4 B1 C52 106.8(5)
N4 B1 C40 107.6(5)
C52 B1 C40 112.1(5)
N4 B1 C46 109.4(5)
C52 B1 C46 111.4(5)
C40 B1 C46 109.5(5)
N8 B2 C146 111.2(5)
N8 B2 C140 108.7(5)
C146 B2 C140 105.9(5)
N8 B2 C152 108.8(5)
C146 B2 C152 111.5(5)
C140 B2 C152 110.7(5)
C5 N1 C1 112.4(5)
C5 N1 Nb1 112.2(4)
C1 N1 Nb1 135.3(4)
C24 N2 C11 114.3(5)
C24 N2 Nb1 110.3(4)
C11 N2 Nb1 135.1(4)
C26 N3 C28 115.1(5)
C26 N3 Nb1 100.5(4)
C28 N3 Nb1 144.2(4)
B1 N4 Nb1 172.8(4)
C105 N5 C100 114.3(5)
C105 N5 Nb2 111.6(4)
C100 N5 Nb2 133.6(4)
C126 N6 C128 113.9(5)
C126 N6 Nb2 101.2(4)
C128 N6 Nb2 144.4(4)
C124 N7 C111 115.0(5)
C124 N7 Nb2 112.0(4)
C111 N7 Nb2 132.9(4)
B2 N8 Nb2 175.5(5)
C303 N300 C301 109.3(7)
C303 N300 C300 109.2(6)
C301 N300 C300 108.3(7)
C303 N300 C302 109.7(6)
C301 N300 C302 109.0(6)
C300 N300 C302 111.3(6)
C405 N400 C404 118.8(18)
C405 N400 C400 95.1(14)
C404 N400 C400 115.7(12)
C403 N400 C400 117.0(10)
C403 N400 C402 110.2(13)
C400 N400 C402 106.3(11)
C403 N400 C401 111.7(13)
C400 N400 C401 97.0(11)
C402 N400 C401 114.1(13)
C405 N400 C406 112.3(17)
C404 N400 C406 111.2(15)
C400 N400 C406 101.5(12)
N4 Nb1 N1 108.4(2)
N4 Nb1 N3 112.2(2)
N1 Nb1 N3 116.90(19)
N4 Nb1 N2 107.5(2)
N1 Nb1 N2 113.95(19)
N3 Nb1 N2 97.3(2)
N4 Nb1 C26 142.7(2)
N1 Nb1 C26 99.69(18)
N3 Nb1 C26 30.92(19)
N2 Nb1 C26 81.8(2)
N8 Nb2 N5 110.5(2)
N8 Nb2 N7 105.7(2)
N5 Nb2 N7 112.4(2)
N8 Nb2 N6 114.0(2)
N5 Nb2 N6 114.4(2)
N7 Nb2 N6 99.0(2)

loop_
_geom_bond_atom_site_label_1
_geom_bond_atom_site_label_2
_geom_bond_distance
C1 N1 1.503(8)
C1 C4 1.521(9)
C1 C3 1.529(8)
C1 C2 1.531(9)
C2 H2A 0.9800
C2 H2B 0.9800
C2 H2C 0.9800
C3 H3A 0.9800
C3 H3B 0.9800
C3 H3C 0.9800
C4 H4A 0.9800
C4 H4B 0.9800
C4 H4C 0.9800
C5 C6 1.380(9)
C5 C10 1.411(9)
C5 N1 1.445(8)
C6 C7 1.405(10)
C6 H6 0.9500
C7 C8 1.364(11)
C7 H7 0.9500
C8 C9 1.380(11)
C8 H8 0.9500
C9 C10 1.387(9)
C9 H9 0.9500
C10 H10 0.9500
C11 C16 1.404(9)
C11 N2 1.427(8)
C11 C12 1.429(9)
C12 C13 1.407(9)
C12 C17 1.497(10)
C13 C14 1.367(10)
C13 H13 0.9500
C14 C15 1.380(10)
C14 H14 0.9500
C15 C16 1.412(9)
C15 H15 0.9500
C16 C20 1.497(9)
C17 C18 1.522(10)
C17 C19 1.543(9)
C17 H17 1.0000
C18 H18A 0.9800
C18 H18B 0.9800
C18 H18C 0.9800
C19 H19A 0.9800
C19 H19B 0.9800
C19 H19C 0.9800
C20 C21 1.529(9)
C20 C22 1.544(9)
C20 H20 1.0000
C21 H21A 0.9800
C21 H21B 0.9800
C21 H21C 0.9800
C22 H22A 0.9800
C22 H22B 0.9800
C22 H22C 0.9800
C23 C24 1.323(9)
C23 H23A 0.9500
C23 H23B 0.9500
C24 N2 1.414(8)
C24 C25 1.495(9)
C25 C26 1.347(9)
C25 H25 0.9500
C26 N3 1.405(8)
C26 C27 1.499(9)
C26 Nb1 2.689(6)
C27 H27A 0.9800
C27 H27B 0.9800
C27 H27C 0.9800
C28 C33 1.385(9)
C28 N3 1.427(8)
C28 C29 1.433(9)
C29 C30 1.373(9)
C29 C37 1.514(10)
C30 C31 1.364(11)
C30 H30 0.9500
C31 C32 1.374(11)
C31 H31 0.9500
C32 C33 1.395(10)
C32 H32 0.9500
C33 C34 1.525(10)
C34 C36 1.505(10)
C34 C35 1.541(10)
C34 H34 1.0000
C35 H35A 0.9800
C35 H35B 0.9800
C35 H35C 0.9800
C36 H36A 0.9800
C36 H36B 0.9800
C36 H36C 0.9800
C37 C38 1.529(10)
C37 C39 1.539(10)
C37 H37 1.0000
C38 H38A 0.9800
C38 H38B 0.9800
C38 H38C 0.9800
C39 H39A 0.9800
C39 H39B 0.9800
C39 H39C 0.9800
C40 C45 1.369(9)
C40 C41 1.409(9)
C40 B1 1.659(10)
C41 F1 1.341(7)
C41 C42 1.373(9)
C42 C43 1.344(9)
C42 F2 1.361(8)
C43 F3 1.353(8)
C43 C44 1.390(10)
C44 F4 1.351(7)
C44 C45 1.377(9)
C45 F5 1.350(7)
C46 C51 1.385(9)
C46 C47 1.393(9)
C46 B1 1.664(10)
C47 F6 1.335(8)
C47 C48 1.374(10)
C48 C49 1.352(11)
C48 F7 1.365(8)
C49 F8 1.353(8)
C49 C50 1.371(12)
C50 F9 1.363(8)
C50 C51 1.379(10)
C51 F10 1.362(8)
C52 C53 1.379(9)
C52 C57 1.386(9)
C52 B1 1.643(9)
C53 F11 1.353(8)
C53 C54 1.376(9)
C54 F12 1.349(8)
C54 C55 1.374(11)
C55 C56 1.339(11)
C55 F13 1.349(8)
C56 F14 1.359(8)
C56 C57 1.402(9)
C57 F15 1.346(8)
C100 C104 1.500(9)
C100 N5 1.506(8)
C100 C102 1.520(9)
C100 C101 1.530(9)
C101 H10A 0.9800
C101 H10B 0.9800
C101 H10C 0.9800
C102 H10D 0.9800
C102 H10E 0.9800
C102 H10F 0.9800
C104 H10G 0.9800
C104 H10H 0.9800
C104 H10I 0.9800
C105 C106 1.378(9)
C105 C110 1.388(9)
C105 N5 1.439(8)
C106 C107 1.396(9)
C106 H106 0.9500
C107 C108 1.385(10)
C107 H107 0.9500
C108 C109 1.367(10)
C108 H108 0.9500
C109 C110 1.406(9)
C109 H109 0.9500
C110 H110 0.9500
C111 C116 1.411(9)
C111 C112 1.420(9)
C111 N7 1.424(8)
C112 C113 1.385(9)
C112 C117 1.529(9)
C113 C114 1.369(9)
C113 H113 0.9500
C114 C115 1.395(10)
C114 H114 0.9500
C115 C116 1.395(9)
C115 H115 0.9500
C116 C120 1.507(9)
C117 C118 1.529(10)
C117 C119 1.536(9)
C117 H117 1.0000
C118 H11A 0.9800
C118 H11B 0.9800
C118 H11C 0.9800
C119 H11D 0.9800
C119 H11E 0.9800
C119 H11F 0.9800
C120 C122 1.514(9)
C120 C121 1.552(9)
C120 H120 1.0000
C121 H12A 0.9800
C121 H12B 0.9800
C121 H12C 0.9800
C122 H12D 0.9800
C122 H12E 0.9800
C122 H12F 0.9800
C123 C124 1.349(8)
C123 H23C 0.9500
C123 H23D 0.9500
C124 N7 1.397(7)
C124 C125 1.472(9)
C125 C126 1.347(9)
C125 H125 0.9500
C126 N6 1.422(8)
C126 C127 1.505(9)
C127 H12G 0.9800
C127 H12H 0.9800
C127 H12I 0.9800
C128 C129 1.402(9)
C128 C133 1.413(9)
C128 N6 1.434(8)
C129 C130 1.404(9)
C129 C134 1.529(9)
C130 C131 1.380(10)
C130 H130 0.9500
C131 C132 1.376(10)
C131 H131 0.9500
C132 C133 1.379(9)
C132 H132 0.9500
C133 C137 1.509(9)
C134 C135 1.518(9)
C134 C136 1.528(9)
C134 H134 1.0000
C135 H13A 0.9800
C135 H13B 0.9800
C135 H13C 0.9800
C136 H13D 0.9800
C136 H13E 0.9800
C136 H13F 0.9800
C137 C138 1.509(9)
C137 C139 1.530(9)
C137 H137 1.0000
C138 H13G 0.9800
C138 H13H 0.9800
C138 H13I 0.9800
C139 H13J 0.9800
C139 H13K 0.9800
C139 H13L 0.9800
C140 C141 1.385(9)
C140 C145 1.385(9)
C140 B2 1.664(10)
C141 F100 1.334(7)
C141 C142 1.402(9)
C142 F101 1.343(8)
C142 C143 1.353(10)
C143 F102 1.357(8)
C143 C144 1.358(10)
C144 F103 1.340(8)
C144 C145 1.412(10)
C145 F104 1.336(7)
C146 C147 1.383(9)
C146 C151 1.405(9)
C146 B2 1.650(10)
C147 F105 1.355(8)
C147 C148 1.384(10)
C148 F106 1.331(8)
C148 C149 1.380(10)
C149 F107 1.356(8)
C149 C150 1.366(10)
C150 F108 1.351(8)
C150 C151 1.386(10)
C151 F109 1.346(8)
C152 C157 1.376(9)
C152 C153 1.396(9)
C152 B2 1.670(10)
C153 F110 1.345(7)
C153 C154 1.377(9)
C154 F111 1.344(7)
C154 C155 1.371(9)
C155 F112 1.336(8)
C155 C156 1.358(10)
C156 F113 1.353(7)
C156 C157 1.378(10)
C157 F114 1.356(7)
C200 C205 1.362(11)
C200 C201 1.367(12)
C200 H200 0.9500
C201 C202 1.405(14)
C201 H201 0.9500
C202 C203 1.356(14)
C202 H202 0.9500
C203 C204 1.344(13)
C203 H203 0.9500
C204 C205 1.349(11)
C204 H204 0.9500
C205 H205 0.9500
C206 C211 1.365(12)
C206 C207 1.371(13)
C206 H206 0.9500
C207 C208 1.416(15)
C207 H207 0.9500
C208 C209 1.386(15)
C208 H208 0.9500
C209 C210 1.366(14)
C209 H209 0.9500
C210 C211 1.374(12)
C210 H210 0.9500
C211 H211 0.9500
C300 N300 1.495(10)
C300 H30A 0.9800
C300 H30B 0.9800
C300 H30C 0.9800
C301 N300 1.484(10)
C301 H30D 0.9800
C301 H30E 0.9800
C301 H30F 0.9800
C302 N300 1.502(9)
C302 H30G 0.9800
C302 H30H 0.9800
C302 H30I 0.9800
C303 N300 1.475(9)
C303 H30J 0.9800
C303 H30K 0.9800
C303 H30L 0.9800
C400 N400 1.470(12)
C400 H40A 0.9800
C400 H40B 0.9800
C400 H40C 0.9800
C401 N400 1.47(2)
C401 H40D 0.9800
C401 H40E 0.9800
C401 H40F 0.9800
C402 N400 1.471(17)
C402 H40G 0.9800
C402 H40H 0.9800
C402 H40I 0.9800
C403 N400 1.449(18)
C403 H40J 0.9800
C403 H40K 0.9800
C403 H40L 0.9800
C404 N400 1.44(2)
C404 H40M 0.9800
C404 H40N 0.9800
C404 H40O 0.9800
C405 N400 1.39(3)
C405 H40P 0.9800
C405 H40Q 0.9800
C405 H40R 0.9800
C406 N400 1.51(2)
C406 H40S 0.9800
C406 H40T 0.9800
C406 H40U 0.9800
B1 N4 1.568(8)
B2 N8 1.554(9)
N1 Nb1 2.045(5)
N2 Nb1 2.068(5)
N3 Nb1 2.051(5)
N4 Nb1 1.752(5)
N5 Nb2 2.029(5)
N6 Nb2 2.062(5)
N7 Nb2 2.049(5)
N8 Nb2 1.762(5)
